data_2236768
loop_
_publ_author_name
'Tiritiris, Ioannis'

_publ_section_title
;
 2-Acetyl-1,1,3,3-tetramethylguanidine
;
_journal_coeditor_code ZL2504
_journal_issue 10
_journal_name_full 'Acta Crystallographica Section E'
_journal_page_first o2996
_journal_paper_doi 10.1107/S1600536812039724
_journal_volume 68
_journal_year 2012
_chemical_formula_iupac 'C7 H15 N3 O'
_chemical_formula_moiety 'C7 H15 N3 O'
_chemical_formula_sum 'C7 H15 N3 O'
_chemical_formula_weight 157.22
_chemical_name_systematic
;
2-Acetyl-1,1,3,3-tetramethylguanidine
;
_space_group_IT_number 14
_symmetry_cell_setting monoclinic
_symmetry_space_group_name_Hall '-P 2yn'
_symmetry_space_group_name_H-M 'P 1 21/n 1'
_atom_sites_solution_hydrogens difmap
_atom_sites_solution_primary direct
_atom_sites_solution_secondary difmap
_audit_creation_method SHELXL97
_cell_angle_alpha 90.00
_cell_angle_beta 103.107(2)
_cell_angle_gamma 90.00
_cell_formula_units_Z 4
_cell_length_a 6.7625(3)
_cell_length_b 17.8610(8)
_cell_length_c 7.6687(4)
_cell_measurement_reflns_used 17552
_cell_measurement_temperature 100(2)
_cell_measurement_theta_max 30.59
_cell_measurement_theta_min 2.28
_cell_volume 902.13(7)
_computing_cell_refinement 'SAINT (Bruker, 2008)'
_computing_data_collection 'APEX2 (Bruker, 2008)'
_computing_data_reduction 'SAINT (Bruker, 2008)'
_computing_molecular_graphics 'DIAMOND (Brandenburg & Putz, 2005)'
_computing_publication_material 'SHELXL97 (Sheldrick, 2008)'
_computing_structure_refinement 'SHELXL97 (Sheldrick, 2008)'
_computing_structure_solution 'SHELXS97 (Sheldrick, 2008)'
_diffrn_ambient_temperature 100(2)
_diffrn_measured_fraction_theta_full 0.995
_diffrn_measured_fraction_theta_max 0.995
_diffrn_measurement_device_type 'Bruker Kappa APEXII Duo'
_diffrn_measurement_method '\f scans, and \w scans'
_diffrn_radiation_monochromator graphite
_diffrn_radiation_source 'sealed tube'
_diffrn_radiation_type MoK\a
_diffrn_radiation_wavelength 0.71073
_diffrn_reflns_av_R_equivalents 0.0308
_diffrn_reflns_av_sigmaI/netI 0.0216
_diffrn_reflns_limit_h_max 9
_diffrn_reflns_limit_h_min -9
_diffrn_reflns_limit_k_max 25
_diffrn_reflns_limit_k_min -25
_diffrn_reflns_limit_l_max 10
_diffrn_reflns_limit_l_min -10
_diffrn_reflns_number 17552
_diffrn_reflns_theta_full 30.59
_diffrn_reflns_theta_max 30.59
_diffrn_reflns_theta_min 2.28
_diffrn_standards_interval_count 0
_diffrn_standards_interval_time 0
_diffrn_standards_number 0
_exptl_absorpt_coefficient_mu 0.080
_exptl_absorpt_correction_type none
_exptl_crystal_colour colourless
_exptl_crystal_density_diffrn 1.158
_exptl_crystal_density_method 'not measured'
_exptl_crystal_description block
_exptl_crystal_F_000 344
_exptl_crystal_size_max 0.22
_exptl_crystal_size_mid 0.18
_exptl_crystal_size_min 0.16
_refine_diff_density_max 0.293
_refine_diff_density_min -0.215
_refine_ls_extinction_method none
_refine_ls_goodness_of_fit_ref 1.098
_refine_ls_hydrogen_treatment constr
_refine_ls_matrix_type full
_refine_ls_number_parameters 105
_refine_ls_number_reflns 2758
_refine_ls_number_restraints 0
_refine_ls_restrained_S_all 1.098
_refine_ls_R_factor_all 0.0526
_refine_ls_R_factor_gt 0.0458
_refine_ls_shift/su_max 0.000
_refine_ls_shift/su_mean 0.000
_refine_ls_structure_factor_coef Fsqd
_refine_ls_weighting_details 'calc w = 1/[\s^2^(Fo^2^)+(0.0482P)^2^+0.2933P] where P=(Fo^2^+2Fc^2^)/3'
_refine_ls_weighting_scheme calc
_refine_ls_wR_factor_gt 0.1135
_refine_ls_wR_factor_ref 0.1171
_reflns_number_gt 2396
_reflns_number_total 2758
_reflns_threshold_expression I>2\s(I)
_cod_data_source_file zl2504.cif
_cod_data_source_block I
_cod_original_sg_symbol_H-M 'P 21/n'
_cod_database_code 2236768
_cod_database_fobs_code 2236768

loop_
_symmetry_equiv_pos_as_xyz
'x, y, z'
'-x+1/2, y+1/2, -z+1/2'
'-x, -y, -z'
'x-1/2, -y-1/2, z-1/2'

loop_
_atom_site_type_symbol
_atom_site_label
_atom_site_fract_x
_atom_site_fract_y
_atom_site_fract_z
_atom_site_U_iso_or_equiv
_atom_site_adp_type
_atom_site_calc_flag
_atom_site_refinement_flags
_atom_site_occupancy
_atom_site_symmetry_multiplicity
C C1 0.47479(14) 0.12793(5) 0.62624(13) 0.01806(19) Uani d . 1 1
N N1 0.59364(13) 0.17507(5) 0.74330(11) 0.02142(19) Uani d . 1 1
N N2 0.51335(13) 0.12040(5) 0.46244(11) 0.02139(19) Uani d . 1 1
N N3 0.33436(14) 0.08392(5) 0.67072(13) 0.02306(19) Uani d . 1 1
C C2 0.60794(18) 0.16825(8) 0.93451(14) 0.0306(3) Uani d . 1 1
H H2A 0.5062 0.2006 0.9691 0.046 Uiso calc R 1 1
H H2B 0.7439 0.1834 0.9999 0.046 Uiso calc R 1 1
H H2C 0.5834 0.1161 0.9636 0.046 Uiso calc R 1 1
C C3 0.66323(17) 0.24704(6) 0.69034(16) 0.0266(2) Uani d . 1 1
H H3A 0.6170 0.2532 0.5605 0.040 Uiso calc R 1 1
H H3B 0.8119 0.2488 0.7236 0.040 Uiso calc R 1 1
H H3C 0.6076 0.2874 0.7513 0.040 Uiso calc R 1 1
C C4 0.71272(17) 0.13280(7) 0.42383(15) 0.0281(2) Uani d . 1 1
H H4A 0.8119 0.1437 0.5355 0.042 Uiso calc R 1 1
H H4B 0.7054 0.1752 0.3415 0.042 Uiso calc R 1 1
H H4C 0.7546 0.0878 0.3686 0.042 Uiso calc R 1 1
C C5 0.37019(18) 0.08048(6) 0.32279(15) 0.0284(2) Uani d . 1 1
H H5A 0.4177 0.0290 0.3145 0.043 Uiso calc R 1 1
H H5B 0.3601 0.1059 0.2079 0.043 Uiso calc R 1 1
H H5C 0.2364 0.0796 0.3520 0.043 Uiso calc R 1 1
C C6 0.19940(15) 0.11382(6) 0.75754(14) 0.0223(2) Uani d . 1 1
O O1 0.15957(12) 0.18080(5) 0.76760(12) 0.0296(2) Uani d . 1 1
C C7 0.08363(19) 0.05584(8) 0.83782(18) 0.0348(3) Uani d . 1 1
H H7A 0.0030 0.0808 0.9120 0.052 Uiso calc R 1 1
H H7B 0.1796 0.0211 0.9119 0.052 Uiso calc R 1 1
H H7C -0.0067 0.0280 0.7416 0.052 Uiso calc R 1 1

loop_
_atom_site_aniso_label
_atom_site_aniso_U_11
_atom_site_aniso_U_22
_atom_site_aniso_U_33
_atom_site_aniso_U_12
_atom_site_aniso_U_13
_atom_site_aniso_U_23
C1 0.0184(4) 0.0164(4) 0.0188(4) 0.0027(3) 0.0031(3) 0.0017(3)
N1 0.0197(4) 0.0264(4) 0.0180(4) -0.0044(3) 0.0039(3) -0.0012(3)
N2 0.0224(4) 0.0225(4) 0.0187(4) -0.0006(3) 0.0036(3) -0.0016(3)
N3 0.0244(4) 0.0172(4) 0.0293(4) -0.0019(3) 0.0096(3) 0.0001(3)
C2 0.0254(5) 0.0473(7) 0.0180(5) -0.0033(5) 0.0027(4) -0.0017(4)
C3 0.0230(5) 0.0250(5) 0.0313(5) -0.0066(4) 0.0053(4) -0.0039(4)
C4 0.0263(5) 0.0373(6) 0.0229(5) 0.0019(4) 0.0102(4) -0.0010(4)
C5 0.0340(6) 0.0226(5) 0.0245(5) 0.0009(4) -0.0016(4) -0.0064(4)
C6 0.0183(4) 0.0243(5) 0.0240(5) -0.0032(3) 0.0043(4) -0.0002(4)
O1 0.0233(4) 0.0252(4) 0.0408(5) 0.0008(3) 0.0086(3) -0.0054(3)
C7 0.0309(6) 0.0358(6) 0.0410(6) -0.0085(5) 0.0151(5) 0.0053(5)

loop_
_atom_type_symbol
_atom_type_description
_atom_type_scat_dispersion_real
_atom_type_scat_dispersion_imag
_atom_type_scat_source
C C 0.0033 0.0016 'International Tables Vol C Tables 4.2.6.8 and 6.1.1.4'
H H 0.0000 0.0000 'International Tables Vol C Tables 4.2.6.8 and 6.1.1.4'
N N 0.0061 0.0033 'International Tables Vol C Tables 4.2.6.8 and 6.1.1.4'
O O 0.0106 0.0060 'International Tables Vol C Tables 4.2.6.8 and 6.1.1.4'

loop_
_geom_angle_atom_site_label_1
_geom_angle_atom_site_label_2
_geom_angle_atom_site_label_3
_geom_angle
N3 C1 N2 118.62(9)
N3 C1 N1 123.11(9)
N2 C1 N1 117.99(9)
C1 N1 C2 120.71(9)
C1 N1 C3 122.97(8)
C2 N1 C3 113.79(9)
C1 N2 C5 119.86(9)
C1 N2 C4 123.83(9)
C5 N2 C4 114.53(9)
C1 N3 C6 119.38(9)
N1 C2 H2A 109.5
N1 C2 H2B 109.5
H2A C2 H2B 109.5
N1 C2 H2C 109.5
H2A C2 H2C 109.5
H2B C2 H2C 109.5
N1 C3 H3A 109.5
N1 C3 H3B 109.5
H3A C3 H3B 109.5
N1 C3 H3C 109.5
H3A C3 H3C 109.5
H3B C3 H3C 109.5
N2 C4 H4A 109.5
N2 C4 H4B 109.5
H4A C4 H4B 109.5
N2 C4 H4C 109.5
H4A C4 H4C 109.5
H4B C4 H4C 109.5
N2 C5 H5A 109.5
N2 C5 H5B 109.5
H5A C5 H5B 109.5
N2 C5 H5C 109.5
H5A C5 H5C 109.5
H5B C5 H5C 109.5
O1 C6 N3 126.46(10)
O1 C6 C7 119.93(10)
N3 C6 C7 113.51(10)
C6 C7 H7A 109.5
C6 C7 H7B 109.5
H7A C7 H7B 109.5
C6 C7 H7C 109.5
H7A C7 H7C 109.5
H7B C7 H7C 109.5

loop_
_geom_bond_atom_site_label_1
_geom_bond_atom_site_label_2
_geom_bond_distance
C1 N3 1.3353(13)
C1 N2 1.3463(12)
C1 N1 1.3541(13)
N1 C2 1.4526(13)
N1 C3 1.4579(14)
N2 C5 1.4568(13)
N2 C4 1.4614(14)
N3 C6 1.3554(13)
C2 H2A 0.9800
C2 H2B 0.9800
C2 H2C 0.9800
C3 H3A 0.9800
C3 H3B 0.9800
C3 H3C 0.9800
C4 H4A 0.9800
C4 H4B 0.9800
C4 H4C 0.9800
C5 H5A 0.9800
C5 H5B 0.9800
C5 H5C 0.9800
C6 O1 1.2325(13)
C6 C7 1.5109(15)
C7 H7A 0.9800
C7 H7B 0.9800
C7 H7C 0.9800

loop_
_geom_hbond_atom_site_label_D
_geom_hbond_atom_site_label_H
_geom_hbond_atom_site_label_A
_geom_hbond_site_symmetry_A
_geom_hbond_distance_DH
_geom_hbond_distance_HA
_geom_hbond_distance_DA
_geom_hbond_angle_DHA
_geom_hbond_publ_flag
C3 H3B O1 1_655 0.98 2.60 3.4807(10) 149.6 y
C5 H5A N3 3_656 0.98 2.61 3.5456(15) 159.9 y

loop_
_geom_torsion_atom_site_label_1
_geom_torsion_atom_site_label_2
_geom_torsion_atom_site_label_3
_geom_torsion_atom_site_label_4
_geom_torsion
N3 C1 N1 C2 14.29(15)
N2 C1 N1 C2 -159.51(10)
N3 C1 N1 C3 -146.52(10)
N2 C1 N1 C3 39.68(14)
N3 C1 N2 C5 16.15(14)
N1 C1 N2 C5 -169.76(9)
N3 C1 N2 C4 -147.74(10)
N1 C1 N2 C4 26.35(15)
N2 C1 N3 C6 -136.75(10)
N1 C1 N3 C6 49.48(14)
C1 N3 C6 O1 17.39(17)
C1 N3 C6 C7 -166.23(10)

loop_
_cod_related_entry_id
_cod_related_entry_database
_cod_related_entry_code
1 ChemSpider 2293877
